data_7716562
loop_
_publ_author_name
'Bag, Jayanta'
'Das, Surajit'
'Pal, Kuntal'

_publ_section_title
;
 Terminal {Ni(II)-SH} complex promoted anaerobic catalytic sulfur atom
 transfer reaction: implication to the sulfide oxidase function of
 Cu/Zn-superoxide dismutase.
;
_journal_issue 30
_journal_name_full 'Dalton transactions (Cambridge, England : 2003)'
_journal_page_first 12773
_journal_page_last 12782
_journal_paper_doi 10.1039/d4dt01364f
_journal_volume 53
_journal_year 2024
_chemical_absolute_configuration ad
_chemical_formula_moiety 'C39 H40 N Ni O P S'
_chemical_formula_sum 'C39 H40 N Ni O P S'
_chemical_formula_weight 660.46
_chemical_name_systematic 'ND-249_auto__ final clear data'
_space_group_crystal_system orthorhombic
_space_group_IT_number 29
_space_group_name_Hall 'P 2c -2ac'
_space_group_name_H-M_alt 'P c a 21'
_atom_sites_solution_hydrogens geom
_atom_sites_solution_primary dual
_audit_block_doi 10.5517/ccdc.csd.cc2j6h6g
_audit_creation_date 2024-01-31
_audit_creation_method
;
Olex2 1.3-alpha
(compiled 2020.11.12 svn.r5f609507 for OlexSys, GUI svn.r6408)
;
_audit_update_record
;
2024-01-31 deposited with the CCDC.	2024-07-04 downloaded from the CCDC.
;
_cell_angle_alpha 90
_cell_angle_beta 90
_cell_angle_gamma 90
_cell_formula_units_Z 4
_cell_length_a 19.25730(10)
_cell_length_b 13.21440(10)
_cell_length_c 13.09390(10)
_cell_measurement_reflns_used 39802
_cell_measurement_temperature 101(1)
_cell_measurement_theta_max 68.0200
_cell_measurement_theta_min 3.3160
_cell_volume 3332.05(4)
_computing_cell_refinement 'CrysAlisPro 1.171.42.73a (Rigaku OD, 2022)'
_computing_data_collection 'CrysAlisPro 1.171.42.73a (Rigaku OD, 2022)'
_computing_data_reduction 'CrysAlisPro 1.171.42.73a (Rigaku OD, 2022)'
_computing_molecular_graphics 'Olex2 1.3-alpha (Dolomanov et al., 2009)'
_computing_publication_material 'Olex2 1.3-alpha (Dolomanov et al., 2009)'
_computing_structure_refinement 'XL  (Sheldrick, 2008)'
_computing_structure_solution 'SHELXT 2018/2 (Sheldrick, 2018)'
_diffrn_ambient_environment N~2~
_diffrn_ambient_temperature 101(1)
_diffrn_detector 'Hybrid Pixel Array Detector'
_diffrn_detector_area_resol_mean 10.0000
_diffrn_detector_type HyPix3000
_diffrn_measured_fraction_theta_full 1.000
_diffrn_measured_fraction_theta_max 0.999
_diffrn_measurement_details
;
List of Runs (angles in degrees, time in seconds):

  # Type    Start    End  Width  t~exp~   \w     \q     \k     \f   Frames
#--------------------------------------------------------------------------
  1  \w    -43.00  26.00   0.50    0.25    --  -40.58  38.00-150.00  138
  2  \w    -57.00  26.00   0.50    0.25    --  -40.58  50.00  60.00  166
  3  \w    -31.00  30.00   0.50    0.25    --  -40.58  25.00-150.00  122
  4  \w    -24.00  35.00   0.50    0.25    --  -40.58  12.00 150.00  118
  5  \w    -31.00  30.00   0.50    0.25    --  -40.58  25.00  90.00  122
  6  \w   -113.00 -17.00   0.50    0.25    --  -40.58 -18.00-160.34  192
  7  \w    -24.00  35.00   0.50    0.25    --  -40.58  12.00   0.00  118
  8  \w    -78.00   4.00   0.50    0.25    --  -40.58 104.00-120.00  164
  9  \w   -107.00 -25.00   0.50    0.25    --  -40.58 -38.00  60.00  164
 10  \w     41.00 100.00   0.50    0.25    --   40.58-138.00-180.00  118
 11  \w      4.00 116.00   0.50    0.25    --   40.58  12.00-150.00  224
 12  \w      8.00  42.00   0.50    0.25    --   40.58  92.00 109.42   68
 13  \w     18.00  78.00   0.50    0.25    --   40.58-104.00   0.00  120
 14  \w     41.00 100.00   0.50    0.25    --   40.58-138.00  30.00  118
 15  \w    -29.00  31.00   0.50    0.25    --   40.58 -25.00-120.00  120
 16  \w     12.00  43.00   0.50    0.25    --   40.58  83.00 -20.37   62
 17  \w     13.00  43.00   0.50    0.25    --   40.58  81.00-170.89   60
 18  \w      8.00  42.00   0.50    0.25    --   40.58  92.00  -2.84   68
 19  \w    -47.00 -15.00   0.50    1.45    --  -82.50  42.00  90.00   64
 20  \w    -47.00 -15.00   0.50    1.45    --  -82.50  42.00 -60.00   64
 21  \w    -47.00 -15.00   0.50    1.45    --  -82.50  42.00   0.00   64
 22  \w    -47.00 -15.00   0.50    1.45    --  -82.50  42.00  60.00   64
 23  \w    -47.00 -15.00   0.50    1.45    --  -82.50  42.00 -90.00   64
 24  \w   -101.00 -23.00   0.50    1.45    --  -82.50 145.00  30.00  156
 25  \w    -47.00 -15.00   0.50    1.45    --  -82.50  42.00  30.00   64
 26  \w    -57.00 -16.00   0.50    1.45    --  -82.50  50.00 -30.00   82
 27  \w   -146.00 -78.00   0.50    1.45    --  -82.50-117.00 -60.00  136
 28  \w     44.00 127.00   0.50    1.45    --   96.35-145.00  60.00  166
 29  \w     33.00 110.00   0.50    1.45    --   96.35-117.00 -60.00  154
 30  \w     99.00 160.00   0.50    1.45    --   96.35 117.00 -90.00  122
 31  \w    105.00 170.00   0.50    1.45    --   96.35  96.00 -60.00  130
 32  \w     29.00  83.00   0.50    1.45    --   96.35 -68.00 -90.00  108
 33  \w     44.00 127.00   0.50    1.45    --   96.35-145.00 -90.00  166
 34  \w     30.00  57.00   0.50    1.45    --   96.35 -50.00 150.00   54
 35  \w     71.00 170.00   0.50    1.45    --   96.35  17.00 120.00  198
 36  \w     80.00 164.00   0.50    1.45    --   96.35  42.00  60.00  168
 37  \w     70.00 165.00   0.50    1.45    --   96.35  77.00-150.00  190
 38  \w     28.00  68.00   0.50    1.45    --   96.35 -59.00   0.00   80
 39  \w     26.00 127.00   0.50    1.45    --   96.35 -87.00-120.00  202
 40  \w     28.00  68.00   0.50    1.45    --   96.35 -59.00 -60.00   80
 41  \w     44.00 127.00   0.50    1.45    --   96.35-145.00-120.00  166
 42  \w     80.00 164.00   0.50    1.45    --   96.35  42.00 -30.00  168
 43  \w     29.00  83.00   0.50    1.45    --   96.35 -68.00-120.00  108
 44  \w     26.00 127.00   0.50    1.45    --   96.35 -87.00  60.00  202
 45  \w     33.00 110.00   0.50    1.45    --   96.35-117.00  60.00  154
 46  \w     29.00  83.00   0.50    1.45    --   96.35 -68.00  90.00  108
 47  \w     33.00 110.00   0.50    1.45    --   96.35-117.00 -90.00  154
 48  \w     70.00 165.00   0.50    1.45    --   96.35  77.00 -30.00  190
 49  \w     29.00  83.00   0.50    1.45    --   96.35 -68.00  60.00  108
 50  \w     30.00  57.00   0.50    1.45    --   96.35 -50.00  90.00   54
 51  \w     28.00 105.00   0.50    1.45    --   96.35 -77.00 150.00  154
 52  \w     33.00 110.00   0.50    1.45    --   96.35-117.00  90.00  154
 53  \w     72.00 164.00   0.50    1.45    --   96.35  68.00 -90.00  184
 54  \w     72.00 164.00   0.50    1.45    --   96.35  68.00-120.00  184
 55  \w     99.00 160.00   0.50    1.45    --   96.35 117.00 -30.00  122
 56  \w     83.00 164.00   0.50    1.45    --   96.35  33.00  30.00  162
 57  \w   -108.00 -17.00   0.50    0.25    --  -40.58 -64.00 -60.00  182
 58  \w   -107.00 -21.00   0.50    0.25    --  -40.58 -50.00  30.00  172
 59  \w   -108.00 -17.00   0.50    0.25    --  -40.58 -64.00  90.00  182
 60  \w   -109.00 -14.00   0.50    0.25    --  -40.58 -77.00-150.00  190
 61  \w   -107.00 -21.00   0.50    0.25    --  -40.58 -50.00 150.00  172
 62  \w   -108.00 -17.00   0.50    0.25    --  -40.58 -64.00   0.00  182
 63  \w     18.00 108.00   0.50    0.25    --   40.58  64.00 -60.00  180
 64  \w      8.00  42.00   0.50    0.25    --   40.58  92.00  94.05   68
 65  \w     12.00  43.00   0.50    0.25    --   40.58  83.00 -44.34   62
 66  \w     18.00 108.00   0.50    0.25    --   40.58  64.00  30.00  180
 67  \w     13.00  43.00   0.50    0.25    --   40.58  81.00 176.93   60
 68  \w      8.00  42.00   0.50    0.25    --   40.58  92.00-103.87   68
 69  \w     13.00  43.00   0.50    0.25    --   40.58  81.00 142.71   60
 70  \w      8.00  35.00   0.50    0.25    --   40.58  93.00 -61.98   54
 71  \w     10.00  43.00   0.50    0.25    --   40.58  87.00-151.16   66
 72  \w     13.00  43.00   0.50    0.25    --   40.58  80.00 -96.61   60
 73  \w     72.00 148.00   0.50    1.45    --   96.35  68.00 120.00  152
 74  \w     83.00 164.00   0.50    1.45    --   96.35  33.00-180.00  162
;
_diffrn_measurement_device 'four-circle diffractometer'
_diffrn_measurement_device_type 'XtaLAB Synergy, Dualflex, HyPix3000'
_diffrn_measurement_method '\w scans'
_diffrn_orient_matrix_type 'CrysAlisPro convention (1999,Acta A55,543-557)'
_diffrn_orient_matrix_UB_11 -0.0725593000
_diffrn_orient_matrix_UB_12 0.0479118000
_diffrn_orient_matrix_UB_13 -0.0109731000
_diffrn_orient_matrix_UB_21 -0.0247726000
_diffrn_orient_matrix_UB_22 -0.0932500000
_diffrn_orient_matrix_UB_23 -0.0605269000
_diffrn_orient_matrix_UB_31 -0.0228368000
_diffrn_orient_matrix_UB_32 -0.0510074000
_diffrn_orient_matrix_UB_33 0.1002830000
_diffrn_radiation_monochromator mirror
_diffrn_radiation_probe x-ray
_diffrn_radiation_type 'Cu K\a'
_diffrn_radiation_wavelength 1.54184
_diffrn_reflns_av_R_equivalents 0.0684
_diffrn_reflns_av_unetI/netI 0.0304
_diffrn_reflns_Laue_measured_fraction_full 1.000
_diffrn_reflns_Laue_measured_fraction_max 0.999
_diffrn_reflns_limit_h_max 23
_diffrn_reflns_limit_h_min -23
_diffrn_reflns_limit_k_max 15
_diffrn_reflns_limit_k_min -15
_diffrn_reflns_limit_l_max 15
_diffrn_reflns_limit_l_min -15
_diffrn_reflns_number 54454
_diffrn_reflns_point_group_measured_fraction_full 0.974
_diffrn_reflns_point_group_measured_fraction_max 0.971
_diffrn_reflns_theta_full 67.684
_diffrn_reflns_theta_max 68.136
_diffrn_reflns_theta_min 3.345
_diffrn_source 'micro-focus sealed X-ray tube'
_diffrn_source_type 'PhotonJet (Cu) X-ray Source'
_exptl_absorpt_coefficient_mu 2.115
_exptl_absorpt_correction_T_max 1.00000
_exptl_absorpt_correction_T_min 0.72718
_exptl_absorpt_correction_type multi-scan
_exptl_absorpt_process_details
;
CrysAlisPro 1.171.42.73a (Rigaku Oxford Diffraction, 2022)
Empirical absorption correction using spherical harmonics,
implemented in SCALE3 ABSPACK scaling algorithm.
;
_exptl_crystal_colour 'clear dark red'
_exptl_crystal_colour_lustre clear
_exptl_crystal_colour_modifier dark
_exptl_crystal_colour_primary red
_exptl_crystal_density_diffrn 1.317
_exptl_crystal_description block
_exptl_crystal_F_000 1392
_exptl_crystal_preparation 'slow diffusion CH2Cl2 with Et2O'
_exptl_crystal_recrystallization_method '100 k'
_exptl_crystal_size_max 0.21
_exptl_crystal_size_mid 0.14
_exptl_crystal_size_min 0.12
_refine_diff_density_max 0.213
_refine_diff_density_min -0.308
_refine_diff_density_rms 0.037
_refine_ls_abs_structure_details
;
 Flack x determined using 2595 quotients [(I+)-(I-)]/[(I+)+(I-)]
 (Parsons, Flack and Wagner, Acta Cryst. B69 (2013) 249-259).
;
_refine_ls_abs_structure_Flack -0.035(18)
_refine_ls_extinction_method none
_refine_ls_goodness_of_fit_ref 1.079
_refine_ls_hydrogen_treatment constr
_refine_ls_matrix_type full
_refine_ls_number_parameters 403
_refine_ls_number_reflns 5907
_refine_ls_number_restraints 1
_refine_ls_restrained_S_all 1.079
_refine_ls_R_factor_all 0.0344
_refine_ls_R_factor_gt 0.0338
_refine_ls_shift/su_max 0.000
_refine_ls_shift/su_mean 0.000
_refine_ls_structure_factor_coef Fsqd
_refine_ls_weighting_details 'w=1/[\s^2^(Fo^2^)+(0.0646P)^2^+0.6936P] where P=(Fo^2^+2Fc^2^)/3'
_refine_ls_weighting_scheme calc
_refine_ls_wR_factor_gt 0.0924
_refine_ls_wR_factor_ref 0.0933
_reflns_Friedel_coverage 0.855
_reflns_Friedel_fraction_full 0.946
_reflns_Friedel_fraction_max 0.941
_reflns_number_gt 5803
_reflns_number_total 5907
_reflns_threshold_expression 'I > 2\s(I)'
_cod_data_source_file d4dt01364f2.cif
_cod_data_source_block 2tBu
_cod_depositor_comments 'Adding full bibliography for 7716561--7716564.cif.'
_cod_database_code 7716562
_shelx_shelxl_version_number 2016/6
_chemical_oxdiff_formula 'C H O Ni P S'
_chemical_oxdiff_usercomment 100K
_shelx_space_group_comment
;
The symmetry employed for this shelxl refinement is uniquely defined
by the following loop, which should always be used as a source of
symmetry information in preference to the above space-group names.
They are only intended as comments.
;
_shelx_estimated_absorpt_t_max 0.785
_shelx_estimated_absorpt_t_min 0.665
_reflns_odcompleteness_completeness 100.00
_reflns_odcompleteness_iscentric 1
_reflns_odcompleteness_theta 66.97
_olex2_refinement_description
;
1.a Aromatic/amide H refined with riding coordinates:
 C1(H1), C5(H5), C7(H7), C9(H9), C10(H10), C11(H11), C12(H12), C23(H23),
 C24(H24), C25(H25), C26(H26), C27(H27), C29(H29), C30(H30), C31(H31), C32(H32),
  C33(H33), C35(H35), C36(H36), C37(H37), C38(H38), C39(H39)
1.b Idealised Me refined as rotating group:
 C15(H15A,H15B,H15C), C16(H16A,H16B,H16C), C17(H17A,H17B,H17C), C19(H19A,H19B,
 H19C), C20(H20A,H20B,H20C), C21(H21A,H21B,H21C)
;
_olex2_exptl_crystal_mounting_method loop
_olex2_submission_original_sample_id 'ND-249_auto__ final clear data'
_olex2_submission_special_instructions 'No special instructions were received'
_oxdiff_exptl_absorpt_empirical_details
;
Empirical correction (ABSPACK) includes:
- Absorption correction using spherical harmonics
- Frame scaling
;
_oxdiff_exptl_absorpt_empirical_full_max 1.344
_oxdiff_exptl_absorpt_empirical_full_min 0.685

loop_
_space_group_symop_operation_xyz
'x, y, z'
'-x, -y, z+1/2'
'x+1/2, -y, z'
'-x+1/2, y, z+1/2'

loop_
_atom_site_label
_atom_site_type_symbol
_atom_site_fract_x
_atom_site_fract_y
_atom_site_fract_z
_atom_site_U_iso_or_equiv
_atom_site_adp_type
_atom_site_occupancy
_atom_site_site_symmetry_order
_atom_site_calc_flag
_atom_site_refinement_flags_posn
_atom_site_refinement_flags_adp
_atom_site_refinement_flags_occupancy
_atom_site_disorder_assembly
_atom_site_disorder_group
Ni1 Ni 0.40369(2) 0.66725(4) 0.45464(4) 0.01953(15) Uani 1 1 d . . . . .
S1 S 0.39191(4) 0.81210(6) 0.38374(7) 0.02670(19) Uani 1 1 d . . . . .
P1 P 0.47672(4) 0.73633(6) 0.56574(7) 0.02062(18) Uani 1 1 d . . . . .
O1 O 0.40760(11) 0.54771(16) 0.53269(18) 0.0206(5) Uani 1 1 d . . . . .
N1 N 0.35269(13) 0.60842(19) 0.3446(2) 0.0192(5) Uani 1 1 d . . . . .
C1 C 0.34405(16) 0.5109(2) 0.3364(3) 0.0210(6) Uani 1 1 d . . . . .
H1 H 0.325960 0.487825 0.273053 0.025 Uiso 1 1 calc R U . . .
C2 C 0.35821(15) 0.4349(2) 0.4101(2) 0.0197(6) Uani 1 1 d . . . . .
C3 C 0.38632(15) 0.4569(2) 0.5080(3) 0.0196(6) Uani 1 1 d . . . . .
C4 C 0.39039(15) 0.3751(2) 0.5805(3) 0.0207(6) Uani 1 1 d . . . . .
C5 C 0.37098(15) 0.2790(2) 0.5481(3) 0.0210(6) Uani 1 1 d . . . . .
H5 H 0.375269 0.225137 0.595682 0.025 Uiso 1 1 calc R U . . .
C6 C 0.34533(15) 0.2551(2) 0.4498(3) 0.0220(6) Uani 1 1 d . . . . .
C7 C 0.33869(16) 0.3345(2) 0.3834(3) 0.0220(6) Uani 1 1 d . . . . .
H7 H 0.320406 0.322175 0.317140 0.026 Uiso 1 1 calc R U . . .
C8 C 0.32914(16) 0.6727(2) 0.2638(3) 0.0205(6) Uani 1 1 d . . . . .
C9 C 0.29133(16) 0.6412(3) 0.1784(2) 0.0231(7) Uani 1 1 d . . . . .
H9 H 0.278887 0.571992 0.171255 0.028 Uiso 1 1 calc R U . . .
C10 C 0.27201(17) 0.7099(3) 0.1046(3) 0.0255(7) Uani 1 1 d . . . . .
H10 H 0.247229 0.687458 0.046085 0.031 Uiso 1 1 calc R U . . .
C11 C 0.28850(17) 0.8119(3) 0.1150(3) 0.0255(7) Uani 1 1 d . . . . .
H11 H 0.275041 0.858927 0.063872 0.031 Uiso 1 1 calc R U . . .
C12 C 0.32453(18) 0.8445(2) 0.2001(3) 0.0276(7) Uani 1 1 d . . . . .
H12 H 0.335130 0.914246 0.207887 0.033 Uiso 1 1 calc R U . . .
C13 C 0.34561(16) 0.7751(2) 0.2753(3) 0.0233(7) Uani 1 1 d . . . . .
C14 C 0.32799(18) 0.1458(2) 0.4186(3) 0.0260(7) Uani 1 1 d . . . . .
C15 C 0.3186(2) 0.0757(3) 0.5108(3) 0.0334(8) Uani 1 1 d . . . . .
H15A H 0.361731 0.073744 0.550496 0.050 Uiso 1 1 calc R U . . .
H15B H 0.307281 0.007301 0.487025 0.050 Uiso 1 1 calc R U . . .
H15C H 0.280804 0.101068 0.553857 0.050 Uiso 1 1 calc R U . . .
C16 C 0.3883(2) 0.1060(3) 0.3540(3) 0.0343(8) Uani 1 1 d . . . . .
H16A H 0.391882 0.145810 0.291063 0.052 Uiso 1 1 calc R U . . .
H16B H 0.380051 0.034836 0.336801 0.052 Uiso 1 1 calc R U . . .
H16C H 0.431676 0.111866 0.392744 0.052 Uiso 1 1 calc R U . . .
C17 C 0.2607(2) 0.1425(3) 0.3555(3) 0.0376(9) Uani 1 1 d . . . . .
H17A H 0.222359 0.170100 0.396057 0.056 Uiso 1 1 calc R U . . .
H17B H 0.250287 0.072238 0.336926 0.056 Uiso 1 1 calc R U . . .
H17C H 0.266567 0.182877 0.293372 0.056 Uiso 1 1 calc R U . . .
C18 C 0.41262(17) 0.3930(2) 0.6909(3) 0.0221(6) Uani 1 1 d . . . . .
C19 C 0.40877(19) 0.2964(3) 0.7560(3) 0.0302(8) Uani 1 1 d . . . . .
H19A H 0.361046 0.270667 0.755895 0.045 Uiso 1 1 calc R U . . .
H19B H 0.422897 0.311845 0.826151 0.045 Uiso 1 1 calc R U . . .
H19C H 0.439912 0.245097 0.727289 0.045 Uiso 1 1 calc R U . . .
C20 C 0.48848(17) 0.4298(3) 0.6957(3) 0.0279(7) Uani 1 1 d . . . . .
H20A H 0.518742 0.379614 0.663157 0.042 Uiso 1 1 calc R U . . .
H20B H 0.502304 0.438582 0.767137 0.042 Uiso 1 1 calc R U . . .
H20C H 0.492633 0.494536 0.659681 0.042 Uiso 1 1 calc R U . . .
C21 C 0.36347(18) 0.4710(3) 0.7399(3) 0.0269(7) Uani 1 1 d . . . . .
H21A H 0.362518 0.532464 0.697975 0.040 Uiso 1 1 calc R U . . .
H21B H 0.380009 0.487732 0.808600 0.040 Uiso 1 1 calc R U . . .
H21C H 0.316579 0.442515 0.744156 0.040 Uiso 1 1 calc R U . . .
C22 C 0.56352(17) 0.6810(2) 0.5586(3) 0.0221(6) Uani 1 1 d . . . . .
C23 C 0.57341(17) 0.5845(2) 0.5185(3) 0.0239(7) Uani 1 1 d . . . . .
H23 H 0.534725 0.547043 0.494020 0.029 Uiso 1 1 calc R U . . .
C24 C 0.63983(18) 0.5423(3) 0.5142(3) 0.0272(7) Uani 1 1 d . . . . .
H24 H 0.646107 0.476129 0.487421 0.033 Uiso 1 1 calc R U . . .
C25 C 0.69660(17) 0.5969(3) 0.5487(3) 0.0280(7) Uani 1 1 d . . . . .
H25 H 0.741809 0.568304 0.545319 0.034 Uiso 1 1 calc R U . . .
C26 C 0.68735(17) 0.6931(3) 0.5883(3) 0.0292(8) Uani 1 1 d . . . . .
H26 H 0.726286 0.730294 0.612301 0.035 Uiso 1 1 calc R U . . .
C27 C 0.62146(18) 0.7356(3) 0.5931(3) 0.0264(7) Uani 1 1 d . . . . .
H27 H 0.615590 0.801828 0.619809 0.032 Uiso 1 1 calc R U . . .
C28 C 0.49734(16) 0.8718(2) 0.5601(3) 0.0262(7) Uani 1 1 d . . . . .
C29 C 0.53144(19) 0.9089(3) 0.4739(3) 0.0345(8) Uani 1 1 d . . . . .
H29 H 0.540357 0.865489 0.417539 0.041 Uiso 1 1 calc R U . . .
C30 C 0.5524(2) 1.0100(3) 0.4705(4) 0.0445(11) Uani 1 1 d . . . . .
H30 H 0.575276 1.035567 0.411649 0.053 Uiso 1 1 calc R U . . .
C31 C 0.5400(2) 1.0730(3) 0.5530(4) 0.0467(11) Uani 1 1 d . . . . .
H31 H 0.554101 1.141870 0.550327 0.056 Uiso 1 1 calc R U . . .
C32 C 0.5072(2) 1.0366(3) 0.6387(4) 0.0403(10) Uani 1 1 d . . . . .
H32 H 0.499444 1.079990 0.695446 0.048 Uiso 1 1 calc R U . . .
C33 C 0.48542(19) 0.9358(3) 0.6426(3) 0.0316(8) Uani 1 1 d . . . . .
H33 H 0.462400 0.910989 0.701674 0.038 Uiso 1 1 calc R U . . .
C34 C 0.44906(16) 0.7198(2) 0.6977(3) 0.0224(6) Uani 1 1 d . . . . .
C35 C 0.49242(17) 0.6848(2) 0.7740(3) 0.0241(7) Uani 1 1 d . . . . .
H35 H 0.538239 0.663508 0.757799 0.029 Uiso 1 1 calc R U . . .
C36 C 0.46907(18) 0.6805(3) 0.8749(3) 0.0269(7) Uani 1 1 d . . . . .
H36 H 0.498925 0.656433 0.927300 0.032 Uiso 1 1 calc R U . . .
C37 C 0.40204(17) 0.7117(3) 0.8985(3) 0.0286(7) Uani 1 1 d . . . . .
H37 H 0.386194 0.708963 0.967109 0.034 Uiso 1 1 calc R U . . .
C38 C 0.35825(18) 0.7467(3) 0.8226(3) 0.0307(8) Uani 1 1 d . . . . .
H38 H 0.312475 0.767885 0.839080 0.037 Uiso 1 1 calc R U . . .
C39 C 0.38128(18) 0.7508(3) 0.7222(3) 0.0282(7) Uani 1 1 d . . . . .
H39 H 0.351150 0.774513 0.669999 0.034 Uiso 1 1 calc R U . . .

loop_
_atom_site_aniso_label
_atom_site_aniso_U_11
_atom_site_aniso_U_22
_atom_site_aniso_U_33
_atom_site_aniso_U_23
_atom_site_aniso_U_13
_atom_site_aniso_U_12
Ni1 0.0183(3) 0.0158(3) 0.0245(3) 0.0005(2) -0.0032(2) -0.00100(17)
S1 0.0316(4) 0.0169(4) 0.0316(5) 0.0018(3) -0.0087(4) -0.0017(3)
P1 0.0176(3) 0.0174(4) 0.0269(4) -0.0006(3) -0.0032(3) -0.0016(3)
O1 0.0196(10) 0.0178(11) 0.0243(11) 0.0007(9) -0.0029(8) -0.0014(8)
N1 0.0152(12) 0.0186(12) 0.0239(14) 0.0012(11) 0.0013(10) 0.0009(9)
C1 0.0171(13) 0.0231(15) 0.0228(16) -0.0012(12) 0.0002(11) -0.0004(11)
C2 0.0162(13) 0.0183(14) 0.0246(15) -0.0002(12) 0.0019(12) 0.0001(11)
C3 0.0123(13) 0.0191(15) 0.0273(16) -0.0003(13) 0.0018(12) 0.0003(11)
C4 0.0150(13) 0.0214(15) 0.0258(17) 0.0008(13) 0.0010(12) 0.0007(11)
C5 0.0172(14) 0.0192(14) 0.0267(17) 0.0010(12) 0.0008(13) 0.0007(11)
C6 0.0166(13) 0.0193(14) 0.0301(17) -0.0015(14) 0.0008(13) -0.0009(10)
C7 0.0188(14) 0.0206(15) 0.0266(17) -0.0025(13) 0.0000(13) -0.0011(11)
C8 0.0166(14) 0.0225(15) 0.0223(16) 0.0008(12) 0.0017(12) 0.0022(11)
C9 0.0198(15) 0.0227(15) 0.0268(17) -0.0015(13) -0.0001(13) -0.0001(12)
C10 0.0192(15) 0.0301(16) 0.0274(17) -0.0005(14) -0.0005(13) 0.0040(13)
C11 0.0203(16) 0.0288(17) 0.0274(18) 0.0061(14) -0.0005(13) 0.0029(12)
C12 0.0250(17) 0.0205(15) 0.037(2) 0.0029(14) -0.0012(15) 0.0014(12)
C13 0.0190(15) 0.0228(16) 0.0279(17) 0.0015(13) -0.0005(13) 0.0007(12)
C14 0.0271(16) 0.0179(15) 0.0330(18) -0.0015(13) -0.0014(13) -0.0023(12)
C15 0.043(2) 0.0198(16) 0.038(2) -0.0024(15) 0.0032(16) -0.0077(14)
C16 0.041(2) 0.0216(17) 0.041(2) -0.0053(16) 0.0054(17) 0.0003(14)
C17 0.037(2) 0.0240(16) 0.052(2) -0.0013(17) -0.0131(18) -0.0083(14)
C18 0.0228(15) 0.0198(15) 0.0236(16) 0.0013(13) -0.0013(12) -0.0010(12)
C19 0.040(2) 0.0202(17) 0.0307(19) 0.0021(15) -0.0026(15) -0.0030(14)
C20 0.0228(16) 0.0282(16) 0.0327(18) 0.0014(15) -0.0070(14) -0.0016(13)
C21 0.0289(17) 0.0243(17) 0.0274(17) -0.0006(14) 0.0017(14) 0.0003(13)
C22 0.0198(15) 0.0257(15) 0.0208(15) 0.0035(13) 0.0002(13) -0.0029(12)
C23 0.0209(15) 0.0247(16) 0.0262(17) 0.0033(13) -0.0020(13) -0.0018(12)
C24 0.0277(17) 0.0274(18) 0.0267(18) 0.0024(14) 0.0013(14) 0.0026(13)
C25 0.0196(15) 0.0355(18) 0.0290(19) 0.0056(15) 0.0038(13) 0.0018(13)
C26 0.0161(16) 0.0373(19) 0.034(2) 0.0027(15) 0.0006(14) -0.0060(13)
C27 0.0239(16) 0.0263(17) 0.0291(19) -0.0013(14) 0.0019(13) -0.0039(13)
C28 0.0236(15) 0.0204(15) 0.0347(18) 0.0013(14) -0.0090(15) -0.0026(12)
C29 0.0330(18) 0.0301(18) 0.041(2) 0.0042(16) -0.0114(16) -0.0103(14)
C30 0.046(2) 0.036(2) 0.052(3) 0.0176(19) -0.018(2) -0.0182(17)
C31 0.052(2) 0.0222(18) 0.066(3) 0.0111(19) -0.029(2) -0.0128(17)
C32 0.045(2) 0.0190(17) 0.057(3) -0.0038(17) -0.020(2) -0.0002(16)
C33 0.0296(18) 0.0214(16) 0.044(2) -0.0005(15) -0.0094(16) 0.0010(14)
C34 0.0187(15) 0.0175(14) 0.0309(17) -0.0035(13) -0.0008(13) -0.0027(11)
C35 0.0179(15) 0.0228(16) 0.0316(18) -0.0025(13) 0.0004(13) -0.0005(12)
C36 0.0251(16) 0.0288(17) 0.0270(17) -0.0004(14) -0.0024(14) -0.0046(13)
C37 0.0276(17) 0.0297(18) 0.0285(18) -0.0078(16) 0.0056(14) -0.0073(13)
C38 0.0201(16) 0.0326(18) 0.039(2) -0.0100(15) 0.0038(15) -0.0014(13)
C39 0.0185(16) 0.0269(17) 0.039(2) -0.0058(14) -0.0021(14) 0.0008(12)

loop_
_atom_type_symbol
_atom_type_description
_atom_type_scat_dispersion_real
_atom_type_scat_dispersion_imag
_atom_type_scat_source
C C 0.0181 0.0091 'International Tables Vol C Tables 4.2.6.8 and 6.1.1.4'
H H 0.0000 0.0000 'International Tables Vol C Tables 4.2.6.8 and 6.1.1.4'
N N 0.0311 0.0180 'International Tables Vol C Tables 4.2.6.8 and 6.1.1.4'
Ni Ni -3.0029 0.5091 'International Tables Vol C Tables 4.2.6.8 and 6.1.1.4'
O O 0.0492 0.0322 'International Tables Vol C Tables 4.2.6.8 and 6.1.1.4'
P P 0.2955 0.4335 'International Tables Vol C Tables 4.2.6.8 and 6.1.1.4'
S S 0.3331 0.5567 'International Tables Vol C Tables 4.2.6.8 and 6.1.1.4'

loop_
_geom_angle_atom_site_label_1
_geom_angle_atom_site_label_2
_geom_angle_atom_site_label_3
_geom_angle
_geom_angle_site_symmetry_1
_geom_angle_site_symmetry_3
_geom_angle_publ_flag
S1 Ni1 P1 89.06(4) . . ?
O1 Ni1 S1 172.03(8) . . ?
O1 Ni1 P1 87.93(7) . . ?
O1 Ni1 N1 95.08(10) . . ?
N1 Ni1 S1 88.98(8) . . ?
N1 Ni1 P1 171.09(8) . . ?
C13 S1 Ni1 99.01(12) . . ?
C22 P1 Ni1 112.43(11) . . ?
C22 P1 C28 100.96(14) . . ?
C28 P1 Ni1 120.79(11) . . ?
C34 P1 Ni1 112.77(10) . . ?
C34 P1 C22 105.58(15) . . ?
C34 P1 C28 102.61(16) . . ?
C3 O1 Ni1 128.5(2) . . ?
C1 N1 Ni1 122.0(2) . . ?
C1 N1 C8 119.1(3) . . ?
C8 N1 Ni1 118.6(2) . . ?
N1 C1 H1 115.9 . . ?
N1 C1 C2 128.3(3) . . ?
C2 C1 H1 115.9 . . ?
C1 C2 C3 122.8(3) . . ?
C1 C2 C7 116.2(3) . . ?
C3 C2 C7 120.8(3) . . ?
O1 C3 C2 121.9(3) . . ?
O1 C3 C4 120.6(3) . . ?
C2 C3 C4 117.5(3) . . ?
C3 C4 C18 121.5(3) . . ?
C5 C4 C3 118.0(3) . . ?
C5 C4 C18 120.5(3) . . ?
C4 C5 H5 117.4 . . ?
C4 C5 C6 125.2(3) . . ?
C6 C5 H5 117.4 . . ?
C5 C6 C14 121.8(3) . . ?
C7 C6 C5 116.1(3) . . ?
C7 C6 C14 122.1(3) . . ?
C2 C7 H7 118.9 . . ?
C6 C7 C2 122.3(3) . . ?
C6 C7 H7 118.9 . . ?
C9 C8 N1 125.4(3) . . ?
C13 C8 N1 115.1(3) . . ?
C13 C8 C9 119.5(3) . . ?
C8 C9 H9 119.8 . . ?
C10 C9 C8 120.4(3) . . ?
C10 C9 H9 119.8 . . ?
C9 C10 H10 119.7 . . ?
C9 C10 C11 120.5(3) . . ?
C11 C10 H10 119.7 . . ?
C10 C11 H11 120.1 . . ?
C12 C11 C10 119.7(3) . . ?
C12 C11 H11 120.1 . . ?
C11 C12 H12 119.8 . . ?
C11 C12 C13 120.5(3) . . ?
C13 C12 H12 119.8 . . ?
C8 C13 S1 118.3(3) . . ?
C8 C13 C12 119.4(3) . . ?
C12 C13 S1 122.3(3) . . ?
C15 C14 C6 112.6(3) . . ?
C15 C14 C17 107.8(3) . . ?
C16 C14 C6 107.7(3) . . ?
C16 C14 C15 108.5(3) . . ?
C16 C14 C17 109.4(3) . . ?
C17 C14 C6 110.7(3) . . ?
C14 C15 H15A 109.5 . . ?
C14 C15 H15B 109.5 . . ?
C14 C15 H15C 109.5 . . ?
H15A C15 H15B 109.5 . . ?
H15A C15 H15C 109.5 . . ?
H15B C15 H15C 109.5 . . ?
C14 C16 H16A 109.5 . . ?
C14 C16 H16B 109.5 . . ?
C14 C16 H16C 109.5 . . ?
H16A C16 H16B 109.5 . . ?
H16A C16 H16C 109.5 . . ?
H16B C16 H16C 109.5 . . ?
C14 C17 H17A 109.5 . . ?
C14 C17 H17B 109.5 . . ?
C14 C17 H17C 109.5 . . ?
H17A C17 H17B 109.5 . . ?
H17A C17 H17C 109.5 . . ?
H17B C17 H17C 109.5 . . ?
C4 C18 C19 112.4(3) . . ?
C4 C18 C20 110.7(3) . . ?
C4 C18 C21 109.0(3) . . ?
C19 C18 C20 106.6(3) . . ?
C19 C18 C21 107.2(3) . . ?
C21 C18 C20 110.8(3) . . ?
C18 C19 H19A 109.5 . . ?
C18 C19 H19B 109.5 . . ?
C18 C19 H19C 109.5 . . ?
H19A C19 H19B 109.5 . . ?
H19A C19 H19C 109.5 . . ?
H19B C19 H19C 109.5 . . ?
C18 C20 H20A 109.5 . . ?
C18 C20 H20B 109.5 . . ?
C18 C20 H20C 109.5 . . ?
H20A C20 H20B 109.5 . . ?
H20A C20 H20C 109.5 . . ?
H20B C20 H20C 109.5 . . ?
C18 C21 H21A 109.5 . . ?
C18 C21 H21B 109.5 . . ?
C18 C21 H21C 109.5 . . ?
H21A C21 H21B 109.5 . . ?
H21A C21 H21C 109.5 . . ?
H21B C21 H21C 109.5 . . ?
C23 C22 P1 120.7(2) . . ?
C23 C22 C27 118.9(3) . . ?
C27 C22 P1 120.4(3) . . ?
C22 C23 H23 119.8 . . ?
C22 C23 C24 120.4(3) . . ?
C24 C23 H23 119.8 . . ?
C23 C24 H24 119.9 . . ?
C25 C24 C23 120.1(3) . . ?
C25 C24 H24 119.9 . . ?
C24 C25 H25 120.0 . . ?
C26 C25 C24 119.9(3) . . ?
C26 C25 H25 120.0 . . ?
C25 C26 H26 119.8 . . ?
C25 C26 C27 120.4(3) . . ?
C27 C26 H26 119.8 . . ?
C22 C27 H27 119.8 . . ?
C26 C27 C22 120.3(3) . . ?
C26 C27 H27 119.8 . . ?
C29 C28 P1 118.5(3) . . ?
C33 C28 P1 121.8(3) . . ?
C33 C28 C29 119.5(3) . . ?
C28 C29 H29 120.1 . . ?
C28 C29 C30 119.9(4) . . ?
C30 C29 H29 120.1 . . ?
C29 C30 H30 120.0 . . ?
C31 C30 C29 120.1(4) . . ?
C31 C30 H30 120.0 . . ?
C30 C31 H31 119.8 . . ?
C32 C31 C30 120.4(3) . . ?
C32 C31 H31 119.8 . . ?
C31 C32 H32 120.0 . . ?
C31 C32 C33 120.1(4) . . ?
C33 C32 H32 120.0 . . ?
C28 C33 C32 120.2(4) . . ?
C28 C33 H33 119.9 . . ?
C32 C33 H33 119.9 . . ?
C35 C34 P1 123.3(2) . . ?
C35 C34 C39 119.6(3) . . ?
C39 C34 P1 117.0(3) . . ?
C34 C35 H35 119.9 . . ?
C34 C35 C36 120.2(3) . . ?
C36 C35 H35 119.9 . . ?
C35 C36 H36 120.1 . . ?
C37 C36 C35 119.8(3) . . ?
C37 C36 H36 120.1 . . ?
C36 C37 H37 119.8 . . ?
C38 C37 C36 120.4(3) . . ?
C38 C37 H37 119.8 . . ?
C37 C38 H38 120.0 . . ?
C37 C38 C39 119.9(3) . . ?
C39 C38 H38 120.0 . . ?
C34 C39 H39 119.9 . . ?
C38 C39 C34 120.1(3) . . ?
C38 C39 H39 119.9 . . ?

loop_
_geom_bond_atom_site_label_1
_geom_bond_atom_site_label_2
_geom_bond_distance
_geom_bond_site_symmetry_2
_geom_bond_publ_flag
Ni1 S1 2.1394(10) . ?
Ni1 P1 2.2198(9) . ?
Ni1 O1 1.883(2) . ?
Ni1 N1 1.909(3) . ?
S1 C13 1.746(3) . ?
P1 C22 1.827(3) . ?
P1 C28 1.835(3) . ?
P1 C34 1.821(3) . ?
O1 C3 1.309(4) . ?
N1 C1 1.303(4) . ?
N1 C8 1.430(4) . ?
C1 H1 0.9500 . ?
C1 C2 1.419(5) . ?
C2 C3 1.422(4) . ?
C2 C7 1.422(4) . ?
C3 C4 1.441(4) . ?
C4 C5 1.389(5) . ?
C4 C18 1.527(4) . ?
C5 H5 0.9500 . ?
C5 C6 1.414(5) . ?
C6 C7 1.369(5) . ?
C6 C14 1.538(4) . ?
C7 H7 0.9500 . ?
C8 C9 1.398(5) . ?
C8 C13 1.398(5) . ?
C9 H9 0.9500 . ?
C9 C10 1.377(5) . ?
C10 H10 0.9500 . ?
C10 C11 1.392(5) . ?
C11 H11 0.9500 . ?
C11 C12 1.381(5) . ?
C12 H12 0.9500 . ?
C12 C13 1.405(5) . ?
C14 C15 1.533(5) . ?
C14 C16 1.531(5) . ?
C14 C17 1.537(5) . ?
C15 H15A 0.9800 . ?
C15 H15B 0.9800 . ?
C15 H15C 0.9800 . ?
C16 H16A 0.9800 . ?
C16 H16B 0.9800 . ?
C16 H16C 0.9800 . ?
C17 H17A 0.9800 . ?
C17 H17B 0.9800 . ?
C17 H17C 0.9800 . ?
C18 C19 1.537(5) . ?
C18 C20 1.541(4) . ?
C18 C21 1.539(5) . ?
C19 H19A 0.9800 . ?
C19 H19B 0.9800 . ?
C19 H19C 0.9800 . ?
C20 H20A 0.9800 . ?
C20 H20B 0.9800 . ?
C20 H20C 0.9800 . ?
C21 H21A 0.9800 . ?
C21 H21B 0.9800 . ?
C21 H21C 0.9800 . ?
C22 C23 1.393(5) . ?
C22 C27 1.403(5) . ?
C23 H23 0.9500 . ?
C23 C24 1.396(5) . ?
C24 H24 0.9500 . ?
C24 C25 1.386(5) . ?
C25 H25 0.9500 . ?
C25 C26 1.384(5) . ?
C26 H26 0.9500 . ?
C26 C27 1.389(5) . ?
C27 H27 0.9500 . ?
C28 C29 1.396(5) . ?
C28 C33 1.391(5) . ?
C29 H29 0.9500 . ?
C29 C30 1.397(5) . ?
C30 H30 0.9500 . ?
C30 C31 1.385(7) . ?
C31 H31 0.9500 . ?
C31 C32 1.374(7) . ?
C32 H32 0.9500 . ?
C32 C33 1.398(5) . ?
C33 H33 0.9500 . ?
C34 C35 1.382(5) . ?
C34 C39 1.405(4) . ?
C35 H35 0.9500 . ?
C35 C36 1.397(5) . ?
C36 H36 0.9500 . ?
C36 C37 1.389(5) . ?
C37 H37 0.9500 . ?
C37 C38 1.383(6) . ?
C38 H38 0.9500 . ?
C38 C39 1.388(6) . ?
C39 H39 0.9500 . ?

loop_
_geom_torsion_atom_site_label_1
_geom_torsion_atom_site_label_2
_geom_torsion_atom_site_label_3
_geom_torsion_atom_site_label_4
_geom_torsion
_geom_torsion_site_symmetry_1
_geom_torsion_site_symmetry_2
_geom_torsion_site_symmetry_3
_geom_torsion_site_symmetry_4
_geom_torsion_publ_flag
Ni1 S1 C13 C8 0.6(3) . . . . ?
Ni1 S1 C13 C12 -179.5(3) . . . . ?
Ni1 P1 C22 C23 -22.9(3) . . . . ?
Ni1 P1 C22 C27 156.8(2) . . . . ?
Ni1 P1 C28 C29 -63.9(3) . . . . ?
Ni1 P1 C28 C33 121.8(3) . . . . ?
Ni1 P1 C34 C35 131.1(2) . . . . ?
Ni1 P1 C34 C39 -53.0(3) . . . . ?
Ni1 O1 C3 C2 2.9(4) . . . . ?
Ni1 O1 C3 C4 -176.7(2) . . . . ?
Ni1 N1 C1 C2 11.7(5) . . . . ?
Ni1 N1 C8 C9 -179.9(2) . . . . ?
Ni1 N1 C8 C13 -0.9(4) . . . . ?
P1 Ni1 O1 C3 -166.3(2) . . . . ?
P1 C22 C23 C24 -179.4(3) . . . . ?
P1 C22 C27 C26 179.5(3) . . . . ?
P1 C28 C29 C30 -175.3(3) . . . . ?
P1 C28 C33 C32 174.5(3) . . . . ?
P1 C34 C35 C36 175.6(2) . . . . ?
P1 C34 C39 C38 -175.7(3) . . . . ?
O1 C3 C4 C5 -176.2(3) . . . . ?
O1 C3 C4 C18 6.1(4) . . . . ?
N1 Ni1 O1 C3 5.3(3) . . . . ?
N1 C1 C2 C3 -0.9(5) . . . . ?
N1 C1 C2 C7 175.3(3) . . . . ?
N1 C8 C9 C10 -179.3(3) . . . . ?
N1 C8 C13 S1 0.1(4) . . . . ?
N1 C8 C13 C12 -179.8(3) . . . . ?
C1 N1 C8 C9 6.0(5) . . . . ?
C1 N1 C8 C13 -175.0(3) . . . . ?
C1 C2 C3 O1 -7.1(4) . . . . ?
C1 C2 C3 C4 172.5(3) . . . . ?
C1 C2 C7 C6 -175.8(3) . . . . ?
C2 C3 C4 C5 4.1(4) . . . . ?
C2 C3 C4 C18 -173.5(3) . . . . ?
C3 C2 C7 C6 0.5(5) . . . . ?
C3 C4 C5 C6 -2.0(5) . . . . ?
C3 C4 C18 C19 176.4(3) . . . . ?
C3 C4 C18 C20 -64.6(4) . . . . ?
C3 C4 C18 C21 57.6(4) . . . . ?
C4 C5 C6 C7 -1.0(5) . . . . ?
C4 C5 C6 C14 177.3(3) . . . . ?
C5 C4 C18 C19 -1.3(4) . . . . ?
C5 C4 C18 C20 117.8(3) . . . . ?
C5 C4 C18 C21 -120.0(3) . . . . ?
C5 C6 C7 C2 1.8(4) . . . . ?
C5 C6 C14 C15 18.6(4) . . . . ?
C5 C6 C14 C16 -101.0(4) . . . . ?
C5 C6 C14 C17 139.4(3) . . . . ?
C7 C2 C3 O1 176.8(3) . . . . ?
C7 C2 C3 C4 -3.5(4) . . . . ?
C7 C6 C14 C15 -163.2(3) . . . . ?
C7 C6 C14 C16 77.2(4) . . . . ?
C7 C6 C14 C17 -42.4(4) . . . . ?
C8 N1 C1 C2 -174.4(3) . . . . ?
C8 C9 C10 C11 -1.4(5) . . . . ?
C9 C8 C13 S1 179.2(2) . . . . ?
C9 C8 C13 C12 -0.7(5) . . . . ?
C9 C10 C11 C12 0.0(5) . . . . ?
C10 C11 C12 C13 1.1(5) . . . . ?
C11 C12 C13 S1 179.4(3) . . . . ?
C11 C12 C13 C8 -0.7(5) . . . . ?
C13 C8 C9 C10 1.8(5) . . . . ?
C14 C6 C7 C2 -176.5(3) . . . . ?
C18 C4 C5 C6 175.7(3) . . . . ?
C22 P1 C28 C29 60.7(3) . . . . ?
C22 P1 C28 C33 -113.6(3) . . . . ?
C22 P1 C34 C35 7.9(3) . . . . ?
C22 P1 C34 C39 -176.1(2) . . . . ?
C22 C23 C24 C25 -0.7(5) . . . . ?
C23 C22 C27 C26 -0.8(5) . . . . ?
C23 C24 C25 C26 0.4(5) . . . . ?
C24 C25 C26 C27 -0.3(5) . . . . ?
C25 C26 C27 C22 0.5(5) . . . . ?
C27 C22 C23 C24 0.8(5) . . . . ?
C28 P1 C22 C23 -153.0(3) . . . . ?
C28 P1 C22 C27 26.7(3) . . . . ?
C28 P1 C34 C35 -97.4(3) . . . . ?
C28 P1 C34 C39 78.5(3) . . . . ?
C28 C29 C30 C31 0.6(6) . . . . ?
C29 C28 C33 C32 0.2(5) . . . . ?
C29 C30 C31 C32 0.3(6) . . . . ?
C30 C31 C32 C33 -0.9(6) . . . . ?
C31 C32 C33 C28 0.6(6) . . . . ?
C33 C28 C29 C30 -0.8(5) . . . . ?
C34 P1 C22 C23 100.4(3) . . . . ?
C34 P1 C22 C27 -79.8(3) . . . . ?
C34 P1 C28 C29 169.6(3) . . . . ?
C34 P1 C28 C33 -4.7(3) . . . . ?
C34 C35 C36 C37 0.0(5) . . . . ?
C35 C34 C39 C38 0.4(5) . . . . ?
C35 C36 C37 C38 0.1(5) . . . . ?
C36 C37 C38 C39 0.0(5) . . . . ?
C37 C38 C39 C34 -0.3(5) . . . . ?
C39 C34 C35 C36 -0.2(5) . . . . ?
